data_4061739
_journal_name_full Organometallics
_journal_paper_doi 10.1021/om050588o
_journal_year 2005
_chemical_formula_sum 'C47 H42 Au2 Cl2 O2 P2'
_chemical_formula_weight 1165.58
_space_group_IT_number 14
_symmetry_cell_setting monoclinic
_symmetry_space_group_name_Hall '-P 2yn'
_symmetry_space_group_name_H-M 'P 1 21/n 1'
_cell_angle_alpha 90.00
_cell_angle_beta 96.8120(10)
_cell_angle_gamma 90.00
_cell_formula_units_Z 8
_cell_length_a 12.6303(2)
_cell_length_b 22.1259(5)
_cell_length_c 30.8281(5)
_cell_measurement_temperature 200(2)
_cell_volume 8554.3(3)
_diffrn_ambient_temperature 200(2)
_exptl_crystal_density_diffrn 1.810
_cod_depositor_comments
;
The following automatic conversions were performed:
'_symmetry_cell_setting' value 'Monoclinic' changed to 'monoclinic'
according to '/home/saulius/struct/CIF-dictionaries/cif_core.dic'
dictionary named 'cif_core.dic' version 2.4.1 from 2010-06-29.

Automatic conversion script
Id: cif_fix_enum 1527 2010-12-29 10:47:43Z saulius 
;
_cod_original_sg_symbol_H-M 'P 21/n'
_cod_database_code 4061739

loop_
_symmetry_equiv_pos_as_xyz
'x, y, z'
'-x+1/2, y+1/2, -z+1/2'
'-x, -y, -z'
'x-1/2, -y-1/2, z-1/2'

loop_
_atom_site_label
_atom_site_type_symbol
_atom_site_fract_x
_atom_site_fract_y
_atom_site_fract_z
_atom_site_U_iso_or_equiv
_atom_site_adp_type
_atom_site_occupancy
_atom_site_symmetry_multiplicity
_atom_site_calc_flag
_atom_site_refinement_flags
_atom_site_disorder_assembly
_atom_site_disorder_group
Au1 Au 1.24896(3) 0.780760(17) 0.236030(11) 0.03512(11) Uani 1 1 d . . .
Au2 Au 0.81273(3) 0.760645(18) 0.174602(11) 0.03766(11) Uani 1 1 d . . .
Au3 Au 0.84321(3) 0.612969(18) 0.170874(11) 0.03674(11) Uani 1 1 d . . .
Au4 Au 1.28433(3) 0.632604(18) 0.228146(11) 0.03792(11) Uani 1 1 d . . .
P1 P 1.21819(18) 0.80146(11) 0.16343(7) 0.0328(5) Uani 1 1 d . . .
P2 P 0.84703(18) 0.77222(12) 0.24812(7) 0.0344(6) Uani 1 1 d . . .
P3 P 0.94713(18) 0.60627(11) 0.11559(7) 0.0340(5) Uani 1 1 d . . .
P4 P 1.17931(18) 0.60144(11) 0.27901(7) 0.0342(5) Uani 1 1 d . . .
C1 C 1.1765(7) 0.7389(4) 0.1270(3) 0.034(2) Uani 1 1 d . . .
H1A H 1.1558 0.7548 0.0972 0.040 Uiso 1 1 calc R . .
H1B H 1.2375 0.7111 0.1257 0.040 Uiso 1 1 calc R . .
C2 C 1.0815(7) 0.7030(4) 0.1418(3) 0.038(2) Uani 1 1 d . . .
H2A H 1.1087 0.6710 0.1626 0.046 Uiso 1 1 calc R . .
H2B H 1.0360 0.7305 0.1568 0.046 Uiso 1 1 calc R . .
C3 C 1.0159(7) 0.6746(4) 0.1024(3) 0.038(2) Uani 1 1 d . . .
H3A H 1.0636 0.6650 0.0801 0.046 Uiso 1 1 calc R . .
H3B H 0.9627 0.7044 0.0895 0.046 Uiso 1 1 calc R . .
C4 C 0.9182(7) 0.7128(4) 0.2803(3) 0.039(2) Uani 1 1 d . . .
H4A H 0.9412 0.7287 0.3100 0.047 Uiso 1 1 calc R . .
H4B H 0.8683 0.6790 0.2834 0.047 Uiso 1 1 calc R . .
C5 C 1.0158(7) 0.6880(4) 0.2615(3) 0.034(2) Uani 1 1 d . . .
H5A H 1.0555 0.7215 0.2495 0.041 Uiso 1 1 calc R . .
H5B H 0.9933 0.6593 0.2376 0.041 Uiso 1 1 calc R . .
C6 C 1.0869(7) 0.6560(4) 0.2979(3) 0.032(2) Uani 1 1 d . . .
H6A H 1.0409 0.6348 0.3169 0.039 Uiso 1 1 calc R . .
H6B H 1.1284 0.6868 0.3159 0.039 Uiso 1 1 calc R . .
C1A C 1.1149(5) 0.8570(2) 0.1524(2) 0.036(2) Uani 1 1 d G . .
C1B C 1.0357(6) 0.8515(3) 0.1172(2) 0.061(3) Uani 1 1 d G . .
H1BA H 1.0338 0.8169 0.0988 0.073 Uiso 1 1 calc R . .
C1C C 0.9593(5) 0.8965(3) 0.1089(2) 0.081(4) Uani 1 1 d G . .
H1CA H 0.9052 0.8928 0.0849 0.097 Uiso 1 1 calc R . .
C1D C 0.9621(5) 0.9471(3) 0.1358(2) 0.060(3) Uani 1 1 d G . .
H1DA H 0.9099 0.9779 0.1301 0.072 Uiso 1 1 calc R . .
C1E C 1.0413(6) 0.9526(2) 0.1710(2) 0.057(3) Uani 1 1 d G . .
H1EA H 1.0432 0.9871 0.1893 0.068 Uiso 1 1 calc R . .
C1F C 1.1177(5) 0.9075(3) 0.17923(17) 0.050(3) Uani 1 1 d G . .
H1FA H 1.1718 0.9113 0.2033 0.061 Uiso 1 1 calc R . .
C1G C 1.3335(4) 0.8317(3) 0.14016(18) 0.033(2) Uani 1 1 d G . .
C1H C 1.4352(5) 0.8208(3) 0.16120(17) 0.052(3) Uani 1 1 d G . .
H1HA H 1.4441 0.7989 0.1879 0.062 Uiso 1 1 calc R . .
C1I C 1.5240(4) 0.8418(4) 0.1431(2) 0.064(3) Uani 1 1 d G . .
H1IA H 1.5935 0.8343 0.1575 0.076 Uiso 1 1 calc R . .
C1J C 1.5111(5) 0.8738(3) 0.1041(2) 0.060(3) Uani 1 1 d G . .
H1JA H 1.5717 0.8882 0.0917 0.072 Uiso 1 1 calc R . .
C1K C 1.4093(6) 0.8847(3) 0.08303(18) 0.068(3) Uani 1 1 d G . .
H1KA H 1.4005 0.9066 0.0563 0.082 Uiso 1 1 calc R . .
C1L C 1.3205(4) 0.8637(3) 0.10108(18) 0.048(3) Uani 1 1 d G . .
H1LA H 1.2510 0.8711 0.0867 0.058 Uiso 1 1 calc R . .
C2A C 0.9199(5) 0.8414(3) 0.2630(2) 0.040(2) Uani 1 1 d G . .
C2B C 0.8660(4) 0.8951(3) 0.2522(2) 0.062(3) Uani 1 1 d G . .
H2BA H 0.7968 0.8942 0.2363 0.074 Uiso 1 1 calc R . .
C2C C 0.9133(7) 0.9501(3) 0.2647(3) 0.086(4) Uani 1 1 d G . .
H2CA H 0.8764 0.9868 0.2574 0.103 Uiso 1 1 calc R . .
C2D C 1.0145(7) 0.9514(3) 0.2880(3) 0.067(3) Uani 1 1 d G . .
H2DA H 1.0469 0.9890 0.2965 0.081 Uiso 1 1 calc R . .
C2E C 1.0685(5) 0.8977(4) 0.2987(2) 0.076(4) Uani 1 1 d G . .
H2EA H 1.1376 0.8986 0.3146 0.092 Uiso 1 1 calc R . .
C2F C 1.0211(5) 0.8427(3) 0.2862(2) 0.057(3) Uani 1 1 d G . .
H2FA H 1.0580 0.8060 0.2936 0.068 Uiso 1 1 calc R . .
C2G C 0.7275(4) 0.7801(3) 0.27432(17) 0.033(2) Uani 1 1 d G . .
C2H C 0.6307(4) 0.7575(3) 0.25477(15) 0.033(2) Uani 1 1 d G . .
H2HA H 0.6260 0.7401 0.2265 0.039 Uiso 1 1 calc R . .
C2I C 0.5408(3) 0.7605(3) 0.27665(19) 0.043(2) Uani 1 1 d G . .
H2IA H 0.4746 0.7451 0.2633 0.051 Uiso 1 1 calc R . .
C2J C 0.5476(4) 0.7861(3) 0.31808(19) 0.047(3) Uani 1 1 d G . .
H2JA H 0.4861 0.7882 0.3330 0.057 Uiso 1 1 calc R . .
C2K C 0.6444(5) 0.8086(3) 0.33762(15) 0.055(3) Uani 1 1 d G . .
H2KA H 0.6491 0.8261 0.3659 0.066 Uiso 1 1 calc R . .
C2L C 0.7344(4) 0.8056(3) 0.31574(17) 0.047(3) Uani 1 1 d G . .
H2LA H 0.8005 0.8210 0.3291 0.056 Uiso 1 1 calc R . .
C3A C 1.0492(5) 0.5482(3) 0.1224(2) 0.040(2) Uani 1 1 d G . .
C3B C 1.0164(5) 0.4900(3) 0.1312(2) 0.075(4) Uani 1 1 d G . .
H3BA H 0.9441 0.4824 0.1351 0.090 Uiso 1 1 calc R . .
C3C C 1.0895(7) 0.4427(3) 0.1342(3) 0.085(4) Uani 1 1 d G . .
H3CA H 1.0672 0.4029 0.1402 0.102 Uiso 1 1 calc R . .
C3D C 1.1953(6) 0.4538(3) 0.1285(2) 0.072(4) Uani 1 1 d G . .
H3DA H 1.2453 0.4215 0.1305 0.086 Uiso 1 1 calc R . .
C3E C 1.2280(4) 0.5121(4) 0.1198(2) 0.073(4) Uani 1 1 d G . .
H3EA H 1.3003 0.5196 0.1159 0.087 Uiso 1 1 calc R . .
C3F C 1.1550(5) 0.5593(3) 0.1167(2) 0.055(3) Uani 1 1 d G . .
H3FA H 1.1773 0.5991 0.1108 0.067 Uiso 1 1 calc R . .
C3G C 0.8643(4) 0.5877(3) 0.06505(15) 0.033(2) Uani 1 1 d G . .
C3H C 0.7616(4) 0.6112(3) 0.05826(16) 0.041(2) Uani 1 1 d G . .
H3HA H 0.7354 0.6352 0.0802 0.050 Uiso 1 1 calc R . .
C3I C 0.6973(4) 0.5996(3) 0.01936(19) 0.045(2) Uani 1 1 d G . .
H3IA H 0.6271 0.6157 0.0147 0.054 Uiso 1 1 calc R . .
C3J C 0.7358(5) 0.5645(3) -0.01275(16) 0.056(3) Uani 1 1 d G . .
H3JA H 0.6918 0.5566 -0.0393 0.067 Uiso 1 1 calc R . .
C3K C 0.8385(5) 0.5410(3) -0.00596(18) 0.070(4) Uani 1 1 d G . .
H3KA H 0.8647 0.5170 -0.0279 0.084 Uiso 1 1 calc R . .
C3L C 0.9027(4) 0.5526(3) 0.03294(19) 0.047(3) Uani 1 1 d G . .
H3LA H 0.9729 0.5366 0.0376 0.056 Uiso 1 1 calc R . .
C4A C 1.0994(5) 0.5348(2) 0.2638(2) 0.038(2) Uani 1 1 d G . .
C4B C 0.9904(5) 0.5337(3) 0.2665(2) 0.051(3) Uani 1 1 d G . .
H4BA H 0.9554 0.5689 0.2752 0.061 Uiso 1 1 calc R . .
C4C C 0.9325(4) 0.4811(3) 0.2566(2) 0.067(3) Uani 1 1 d G . .
H4CA H 0.8580 0.4803 0.2585 0.081 Uiso 1 1 calc R . .
C4D C 0.9837(7) 0.4295(3) 0.2439(2) 0.082(4) Uani 1 1 d G . .
H4DA H 0.9442 0.3935 0.2371 0.099 Uiso 1 1 calc R . .
C4E C 1.0927(7) 0.4306(2) 0.2412(2) 0.067(3) Uani 1 1 d G . .
H4EA H 1.1277 0.3953 0.2325 0.081 Uiso 1 1 calc R . .
C4F C 1.1506(4) 0.4832(3) 0.2511(2) 0.059(3) Uani 1 1 d G . .
H4FA H 1.2251 0.4840 0.2493 0.071 Uiso 1 1 calc R . .
C4G C 1.2601(4) 0.5810(3) 0.33003(14) 0.033(2) Uani 1 1 d G . .
C4H C 1.3553(4) 0.6116(3) 0.34169(18) 0.040(2) Uani 1 1 d G . .
H4HA H 1.3793 0.6408 0.3225 0.048 Uiso 1 1 calc R . .
C4I C 1.4154(4) 0.5996(3) 0.3815(2) 0.053(3) Uani 1 1 d G . .
H4IA H 1.4805 0.6205 0.3895 0.064 Uiso 1 1 calc R . .
C4J C 1.3803(5) 0.5569(3) 0.40965(15) 0.057(3) Uani 1 1 d G . .
H4JA H 1.4213 0.5487 0.4369 0.069 Uiso 1 1 calc R . .
C4K C 1.2851(5) 0.5263(3) 0.39799(17) 0.053(3) Uani 1 1 d G . .
H4KA H 1.2610 0.4971 0.4172 0.064 Uiso 1 1 calc R . .
C4L C 1.2250(4) 0.5383(3) 0.35817(18) 0.042(2) Uani 1 1 d G . .
H4LA H 1.1599 0.5174 0.3502 0.050 Uiso 1 1 calc R . .
C11 C 1.2746(7) 0.7758(4) 0.3014(3) 0.037(2) Uani 1 1 d . . .
C12 C 1.2904(7) 0.7790(5) 0.3406(3) 0.042(2) Uani 1 1 d . . .
C13 C 1.3209(9) 0.7860(6) 0.3880(3) 0.060(3) Uani 1 1 d . . .
H13A H 1.3460 0.7467 0.4009 0.072 Uiso 1 1 calc R . .
H13B H 1.3800 0.8155 0.3934 0.072 Uiso 1 1 calc R . .
O14 O 1.2305(6) 0.8067(3) 0.4084(2) 0.059(2) Uani 1 1 d . . .
C15 C 1.1555(8) 0.7645(5) 0.4162(3) 0.045(3) Uani 1 1 d . . .
C16 C 1.0672(8) 0.7853(5) 0.4322(3) 0.046(3) Uani 1 1 d . . .
H16A H 1.0591 0.8276 0.4358 0.055 Uiso 1 1 calc R . .
C17 C 1.1670(8) 0.7029(5) 0.4101(3) 0.045(3) Uani 1 1 d . . .
H17A H 1.2273 0.6876 0.3979 0.055 Uiso 1 1 calc R . .
C18 C 0.9895(8) 0.7476(6) 0.4431(3) 0.053(3) Uani 1 1 d . . .
H18A H 0.9278 0.7635 0.4539 0.064 Uiso 1 1 calc R . .
C19 C 1.0898(8) 0.6642(5) 0.4217(3) 0.045(2) Uani 1 1 d . . .
H19A H 1.0973 0.6218 0.4182 0.054 Uiso 1 1 calc R . .
C20 C 1.0011(8) 0.6870(5) 0.4386(3) 0.046(3) Uani 1 1 d . . .
C21 C 0.7763(7) 0.7660(4) 0.1101(3) 0.037(2) Uani 1 1 d . . .
C22 C 0.7549(8) 0.7766(5) 0.0716(3) 0.045(3) Uani 1 1 d . . .
C23 C 0.7282(9) 0.7957(6) 0.0265(3) 0.059(3) Uani 1 1 d . . .
H23A H 0.6671 0.8240 0.0245 0.071 Uiso 1 1 calc R . .
H23B H 0.7066 0.7600 0.0081 0.071 Uiso 1 1 calc R . .
O24 O 0.8194(6) 0.8254(4) 0.0098(2) 0.059(2) Uani 1 1 d . . .
C25 C 0.9025(8) 0.7911(6) -0.0008(3) 0.050(3) Uani 1 1 d . . .
C26 C 0.9907(9) 0.8226(6) -0.0112(4) 0.065(3) Uani 1 1 d . . .
H26A H 0.9925 0.8655 -0.0097 0.078 Uiso 1 1 calc R . .
C27 C 0.9046(9) 0.7292(6) -0.0008(3) 0.052(3) Uani 1 1 d . . .
H27A H 0.8461 0.7071 0.0080 0.062 Uiso 1 1 calc R . .
C28 C 1.0765(9) 0.7907(6) -0.0238(3) 0.063(3) Uani 1 1 d . . .
H28A H 1.1357 0.8121 -0.0325 0.076 Uiso 1 1 calc R . .
C29 C 0.9903(9) 0.6993(5) -0.0132(3) 0.055(3) Uani 1 1 d . . .
H29A H 0.9889 0.6563 -0.0142 0.066 Uiso 1 1 calc R . .
C30 C 1.0771(10) 0.7287(6) -0.0240(3) 0.057(3) Uani 1 1 d . . .
C31 C 0.7432(7) 0.6104(4) 0.2156(3) 0.039(2) Uani 1 1 d . . .
C32 C 0.6744(8) 0.6078(4) 0.2393(3) 0.040(2) Uani 1 1 d . . .
C33 C 0.5931(8) 0.5985(5) 0.2695(3) 0.048(3) Uani 1 1 d . . .
H33A H 0.5721 0.6382 0.2806 0.057 Uiso 1 1 calc R . .
H33B H 0.5289 0.5798 0.2533 0.057 Uiso 1 1 calc R . .
O34 O 0.6317(5) 0.5605(3) 0.30562(19) 0.0491(18) Uani 1 1 d . . .
C35 C 0.7045(8) 0.5850(5) 0.3375(3) 0.047(3) Uani 1 1 d . . .
C36 C 0.7785(8) 0.5448(5) 0.3581(3) 0.056(3) Uani 1 1 d . . .
H36A H 0.7815 0.5046 0.3474 0.067 Uiso 1 1 calc R . .
C37 C 0.7041(9) 0.6435(5) 0.3520(4) 0.064(3) Uani 1 1 d . . .
H37A H 0.6552 0.6720 0.3379 0.077 Uiso 1 1 calc R . .
C38 C 0.8474(9) 0.5625(5) 0.3936(4) 0.060(3) Uani 1 1 d . . .
H38A H 0.8979 0.5345 0.4072 0.072 Uiso 1 1 calc R . .
C39 C 0.7749(9) 0.6609(5) 0.3873(3) 0.055(3) Uani 1 1 d . . .
H39A H 0.7759 0.7020 0.3962 0.066 Uiso 1 1 calc R . .
C40 C 0.8440(8) 0.6212(5) 0.4100(3) 0.050(3) Uani 1 1 d . . .
C41 C 1.3881(7) 0.6517(4) 0.1859(3) 0.035(2) Uani 1 1 d . . .
C42 C 1.4528(7) 0.6578(4) 0.1606(3) 0.038(2) Uani 1 1 d . . .
C43 C 1.5356(7) 0.6648(5) 0.1313(3) 0.045(2) Uani 1 1 d . . .
H43A H 1.5418 0.7080 0.1235 0.053 Uiso 1 1 calc R . .
H43B H 1.6052 0.6516 0.1466 0.053 Uiso 1 1 calc R . .
O44 O 1.5105(5) 0.6297(3) 0.0922(2) 0.0525(19) Uani 1 1 d . . .
C45 C 1.4264(8) 0.6495(5) 0.0631(3) 0.049(3) Uani 1 1 d . . .
C46 C 1.3847(9) 0.7050(6) 0.0614(3) 0.059(3) Uani 1 1 d . . .
H46A H 1.4117 0.7348 0.0821 0.071 Uiso 1 1 calc R . .
C47 C 1.3880(9) 0.6068(5) 0.0326(3) 0.059(3) Uani 1 1 d . . .
H47A H 1.4183 0.5675 0.0334 0.071 Uiso 1 1 calc R . .
C48 C 1.3024(8) 0.7191(5) 0.0296(3) 0.048(3) Uani 1 1 d . . .
H48A H 1.2735 0.7588 0.0290 0.058 Uiso 1 1 calc R . .
C49 C 1.3066(10) 0.6211(5) 0.0011(4) 0.065(3) Uani 1 1 d . . .
H49A H 1.2809 0.5914 -0.0197 0.078 Uiso 1 1 calc R . .
C50 C 1.2603(8) 0.6783(5) -0.0012(3) 0.046(3) Uani 1 1 d . . .
C51 C 0.9146(9) 0.6430(6) 0.4487(3) 0.068(4) Uani 1 1 d . . .
H51A H 0.9491 0.6076 0.4641 0.082 Uiso 1 1 calc R . .
H51B H 0.8701 0.6630 0.4689 0.082 Uiso 1 1 calc R . .
C52 C 1.1742(9) 0.6945(6) -0.0381(3) 0.062(3) Uani 1 1 d . . .
H52A H 1.1485 0.6568 -0.0531 0.074 Uiso 1 1 calc R . .
H52B H 1.2067 0.7197 -0.0595 0.074 Uiso 1 1 calc R . .
C61 C 0.8839(10) 0.9971(6) 0.3818(4) 0.080(4) Uani 1 1 d . . .
H61A H 0.9099 1.0108 0.3544 0.097 Uiso 1 1 calc R . .
H62B H 0.8643 1.0334 0.3979 0.097 Uiso 1 1 calc R . .
Cl63 Cl 0.9820(4) 0.9599(2) 0.41226(18) 0.1390(19) Uani 1 1 d . . .
Cl62 Cl 0.7722(3) 0.9522(2) 0.36941(18) 0.1297(17) Uani 1 1 d . . .
C71 C 1.2649(12) 0.5259(7) 0.5239(5) 0.102(5) Uani 1 1 d . . .
H71A H 1.2697 0.5294 0.5561 0.123 Uiso 1 1 calc R . .
H71B H 1.3010 0.5616 0.5129 0.123 Uiso 1 1 calc R . .
Cl73 Cl 1.1336(3) 0.52682(17) 0.50263(12) 0.0890(11) Uani 1 1 d . . .
Cl72 Cl 1.3321(3) 0.4601(2) 0.51050(13) 0.1061(13) Uani 1 1 d . . .

loop_
_atom_site_aniso_label
_atom_site_aniso_U_11
_atom_site_aniso_U_22
_atom_site_aniso_U_33
_atom_site_aniso_U_23
_atom_site_aniso_U_13
_atom_site_aniso_U_12
Au1 0.0345(2) 0.0441(2) 0.02560(18) 0.00195(16) -0.00125(15) -0.00364(16)
Au2 0.0361(2) 0.0500(2) 0.02615(19) 0.00073(17) 0.00070(15) 0.00662(17)
Au3 0.0349(2) 0.0457(2) 0.02904(19) -0.00143(17) 0.00122(15) -0.00019(16)
Au4 0.0346(2) 0.0492(2) 0.02964(19) 0.00440(17) 0.00241(16) 0.00607(17)
P1 0.0318(12) 0.0386(14) 0.0267(12) -0.0010(11) -0.0022(10) 0.0035(10)
P2 0.0321(13) 0.0443(15) 0.0264(12) 0.0006(11) 0.0017(10) 0.0062(11)
P3 0.0317(12) 0.0406(15) 0.0290(12) -0.0022(11) 0.0004(10) 0.0005(11)
P4 0.0331(13) 0.0389(14) 0.0294(12) 0.0030(11) -0.0010(10) 0.0062(11)
C1 0.035(5) 0.044(6) 0.021(4) 0.005(4) 0.003(4) 0.000(4)
C2 0.042(5) 0.041(6) 0.030(5) -0.003(4) -0.005(4) 0.003(4)
C3 0.041(5) 0.047(6) 0.025(4) 0.004(4) -0.003(4) -0.005(4)
C4 0.039(5) 0.045(6) 0.034(5) -0.002(4) 0.004(4) 0.013(4)
C5 0.040(5) 0.042(6) 0.021(4) 0.000(4) 0.003(4) 0.003(4)
C6 0.035(5) 0.039(5) 0.021(4) -0.003(4) -0.005(4) -0.001(4)
C1A 0.041(5) 0.037(5) 0.029(5) -0.004(4) 0.005(4) 0.006(4)
C1B 0.078(8) 0.043(7) 0.054(7) -0.012(6) -0.026(6) 0.011(6)
C1C 0.087(10) 0.055(8) 0.089(10) -0.011(7) -0.041(8) 0.016(7)
C1D 0.045(6) 0.048(7) 0.084(8) 0.007(6) -0.005(6) 0.021(5)
C1E 0.067(8) 0.043(7) 0.059(7) -0.008(6) 0.010(6) 0.005(6)
C1F 0.056(7) 0.050(7) 0.044(6) -0.004(5) 0.005(5) -0.001(5)
C1G 0.030(5) 0.036(5) 0.033(5) 0.003(4) 0.002(4) 0.005(4)
C1H 0.047(6) 0.062(8) 0.048(6) 0.003(6) 0.007(5) 0.001(5)
C1I 0.037(6) 0.096(10) 0.059(7) 0.015(7) 0.007(5) -0.006(6)
C1J 0.056(7) 0.060(8) 0.068(8) -0.001(6) 0.023(6) -0.006(6)
C1K 0.082(9) 0.076(9) 0.050(7) 0.016(6) 0.025(7) -0.004(7)
C1L 0.056(7) 0.054(7) 0.036(5) 0.012(5) 0.009(5) 0.011(5)
C2A 0.036(5) 0.044(6) 0.041(5) 0.002(5) 0.006(4) 0.000(4)
C2B 0.058(7) 0.053(7) 0.073(8) 0.033(6) 0.004(6) 0.013(6)
C2C 0.094(11) 0.048(8) 0.116(12) 0.025(8) 0.011(9) -0.008(7)
C2D 0.090(10) 0.041(7) 0.070(8) -0.007(6) 0.006(7) -0.020(7)
C2E 0.069(8) 0.072(9) 0.081(9) -0.025(8) -0.021(7) -0.010(7)
C2F 0.048(6) 0.058(7) 0.061(7) -0.027(6) -0.009(5) 0.010(5)
C2G 0.031(5) 0.037(5) 0.030(5) -0.002(4) 0.003(4) 0.006(4)
C2H 0.029(5) 0.036(5) 0.033(5) 0.003(4) 0.003(4) 0.008(4)
C2I 0.033(5) 0.052(6) 0.041(6) 0.010(5) -0.002(4) -0.001(5)
C2J 0.040(6) 0.054(7) 0.049(6) 0.011(5) 0.014(5) 0.012(5)
C2K 0.049(7) 0.074(8) 0.044(6) 0.009(6) 0.008(5) 0.020(6)
C2L 0.034(5) 0.056(7) 0.052(6) 0.007(5) 0.009(5) 0.006(5)
C3A 0.042(6) 0.051(6) 0.026(5) -0.002(4) 0.001(4) 0.013(5)
C3B 0.069(8) 0.073(9) 0.085(9) 0.034(8) 0.017(7) 0.010(7)
C3C 0.098(11) 0.056(8) 0.108(11) 0.050(8) 0.037(9) 0.036(8)
C3D 0.083(10) 0.079(10) 0.048(7) 0.009(7) -0.008(7) 0.040(8)
C3E 0.040(6) 0.094(10) 0.081(9) -0.030(8) -0.005(6) 0.025(7)
C3F 0.046(6) 0.056(7) 0.062(7) -0.024(6) -0.003(5) -0.008(5)
C3G 0.030(5) 0.040(6) 0.028(5) 0.004(4) 0.000(4) -0.010(4)
C3H 0.038(5) 0.049(6) 0.035(5) 0.009(5) -0.003(4) 0.004(5)
C3I 0.041(6) 0.050(6) 0.042(6) 0.006(5) 0.000(5) 0.001(5)
C3J 0.041(6) 0.079(8) 0.043(6) -0.022(6) -0.013(5) -0.003(6)
C3K 0.068(8) 0.096(10) 0.043(6) -0.038(7) -0.005(6) 0.023(7)
C3L 0.037(5) 0.056(7) 0.045(6) -0.017(5) -0.005(5) 0.009(5)
C4A 0.045(6) 0.036(6) 0.031(5) 0.004(4) -0.003(4) 0.002(4)
C4B 0.049(6) 0.036(6) 0.065(7) -0.005(5) 0.000(5) -0.002(5)
C4C 0.075(8) 0.054(8) 0.074(8) -0.006(7) 0.009(7) -0.027(7)
C4D 0.131(13) 0.037(7) 0.073(9) 0.010(6) -0.011(9) -0.017(8)
C4E 0.084(9) 0.029(6) 0.082(9) -0.011(6) -0.017(7) 0.012(6)
C4F 0.061(7) 0.055(7) 0.058(7) -0.012(6) -0.006(6) -0.003(6)
C4G 0.030(5) 0.041(6) 0.027(4) -0.005(4) -0.004(4) 0.002(4)
C4H 0.034(5) 0.049(6) 0.036(5) 0.004(5) -0.003(4) -0.002(4)
C4I 0.044(6) 0.069(8) 0.043(6) -0.008(6) -0.010(5) 0.009(5)
C4J 0.069(8) 0.064(8) 0.035(6) 0.004(5) -0.009(5) 0.008(6)
C4K 0.066(7) 0.059(7) 0.033(5) 0.008(5) -0.002(5) -0.003(6)
C4L 0.041(5) 0.053(6) 0.028(5) 0.011(5) -0.008(4) 0.005(5)
C11 0.033(5) 0.040(6) 0.036(5) 0.004(4) -0.006(4) -0.007(4)
C12 0.036(5) 0.060(7) 0.027(5) 0.000(5) -0.007(4) -0.011(5)
C13 0.049(7) 0.088(9) 0.041(6) -0.001(6) -0.001(5) -0.011(6)
O14 0.074(5) 0.059(5) 0.045(4) -0.008(4) 0.014(4) -0.023(4)
C15 0.047(6) 0.066(8) 0.021(5) 0.001(5) 0.000(4) -0.013(5)
C16 0.046(6) 0.040(6) 0.052(6) -0.006(5) 0.002(5) 0.005(5)
C17 0.054(6) 0.056(7) 0.027(5) -0.007(5) 0.005(5) 0.013(5)
C18 0.048(7) 0.080(9) 0.032(5) 0.003(6) 0.009(5) 0.020(6)
C19 0.050(6) 0.055(7) 0.031(5) -0.003(5) 0.009(5) -0.005(5)
C20 0.049(6) 0.064(8) 0.023(5) 0.007(5) -0.001(4) 0.000(5)
C21 0.030(5) 0.051(6) 0.027(5) 0.002(4) -0.002(4) 0.014(4)
C22 0.054(6) 0.056(7) 0.023(5) -0.003(5) 0.001(4) 0.002(5)
C23 0.054(7) 0.082(9) 0.041(6) 0.011(6) 0.000(5) 0.003(6)
O24 0.055(5) 0.079(6) 0.041(4) 0.018(4) 0.000(4) -0.004(4)
C25 0.046(6) 0.074(8) 0.026(5) 0.005(5) -0.008(5) 0.002(6)
C26 0.055(7) 0.064(8) 0.074(8) 0.020(7) 0.000(6) -0.010(6)
C27 0.047(6) 0.073(8) 0.035(6) 0.016(6) 0.006(5) 0.004(6)
C28 0.057(8) 0.084(10) 0.049(7) 0.024(7) 0.005(6) -0.012(7)
C29 0.071(8) 0.058(7) 0.034(6) 0.010(5) -0.001(6) -0.008(6)
C30 0.069(8) 0.065(8) 0.032(6) 0.017(6) -0.014(5) 0.003(6)
C31 0.043(6) 0.048(6) 0.027(5) 0.002(4) 0.007(4) -0.005(5)
C32 0.054(6) 0.030(5) 0.033(5) 0.002(4) -0.001(5) -0.010(5)
C33 0.044(6) 0.060(7) 0.039(5) 0.001(5) 0.005(5) -0.016(5)
O34 0.068(5) 0.050(4) 0.030(3) 0.008(3) 0.006(3) -0.016(4)
C35 0.040(6) 0.059(7) 0.044(6) -0.001(5) 0.009(5) -0.005(5)
C36 0.053(7) 0.061(8) 0.053(7) -0.003(6) 0.003(6) -0.009(6)
C37 0.053(7) 0.042(7) 0.093(9) -0.004(7) -0.006(7) 0.012(5)
C38 0.061(7) 0.048(7) 0.068(8) 0.017(6) -0.001(6) 0.009(6)
C39 0.063(7) 0.048(7) 0.052(7) 0.000(6) -0.001(6) -0.003(6)
C40 0.051(7) 0.063(8) 0.039(6) 0.011(5) 0.013(5) -0.003(6)
C41 0.038(5) 0.044(6) 0.024(4) 0.006(4) 0.005(4) 0.006(4)
C42 0.040(5) 0.048(6) 0.026(5) -0.004(5) -0.001(4) 0.002(5)
C43 0.033(5) 0.066(7) 0.033(5) 0.002(5) -0.001(4) 0.008(5)
O44 0.046(4) 0.079(6) 0.033(4) -0.006(4) 0.003(3) 0.011(4)
C45 0.045(6) 0.069(8) 0.035(5) 0.010(6) 0.010(5) 0.002(6)
C46 0.071(8) 0.068(9) 0.039(6) -0.006(6) 0.011(6) 0.008(7)
C47 0.064(7) 0.052(7) 0.057(7) -0.002(6) -0.009(6) 0.023(6)
C48 0.053(7) 0.058(7) 0.035(5) 0.009(5) 0.012(5) 0.020(5)
C49 0.074(8) 0.055(8) 0.062(8) -0.003(6) -0.008(7) 0.008(6)
C50 0.042(6) 0.069(8) 0.026(5) 0.004(5) 0.000(4) 0.001(5)
C51 0.068(8) 0.103(11) 0.031(6) 0.001(6) -0.002(5) -0.021(7)
C52 0.061(7) 0.095(10) 0.028(5) 0.014(6) 0.000(5) 0.013(7)
C61 0.079(9) 0.063(9) 0.099(10) -0.014(8) 0.007(8) 0.008(7)
Cl63 0.096(3) 0.109(4) 0.193(5) 0.017(4) -0.058(3) 0.006(3)
Cl62 0.077(3) 0.106(3) 0.198(5) -0.021(3) -0.020(3) -0.008(2)
C71 0.107(12) 0.097(12) 0.099(11) -0.020(9) -0.006(9) -0.047(10)
Cl73 0.093(3) 0.086(3) 0.087(2) 0.019(2) 0.005(2) 0.003(2)
Cl72 0.094(3) 0.122(4) 0.100(3) 0.033(3) 0.003(2) 0.022(2)

loop_
_geom_bond_atom_site_label_1
_geom_bond_atom_site_label_2
_geom_bond_distance
_geom_bond_site_symmetry_2
_geom_bond_publ_flag
Au1 C11 2.005(9) . ?
Au1 P1 2.272(2) . ?
Au1 Au4 3.3212(5) . ?
Au2 C21 1.990(8) . ?
Au2 P2 2.271(2) . ?
Au2 Au3 3.2937(6) . ?
Au3 C31 1.980(9) . ?
Au3 P3 2.276(2) . ?
Au4 C41 2.000(8) . ?
Au4 P4 2.277(2) . ?
P1 C1A 1.794(5) . ?
P1 C1 1.822(9) . ?
P1 C1G 1.825(5) . ?
P2 C2G 1.803(4) . ?
P2 C2A 1.816(6) . ?
P2 C4 1.820(9) . ?
P3 C3A 1.814(5) . ?
P3 C3 1.814(9) . ?
P3 C3G 1.818(5) . ?
P4 C4A 1.817(5) . ?
P4 C6 1.822(8) . ?
P4 C4G 1.827(4) . ?
C1 C2 1.552(12) . ?
C2 C3 1.522(12) . ?
C4 C5 1.525(11) . ?
C5 C6 1.526(11) . ?
C1A C1B 1.3900 . ?
C1A C1F 1.3900 . ?
C1B C1C 1.3900 . ?
C1C C1D 1.3900 . ?
C1D C1E 1.3900 . ?
C1E C1F 1.3900 . ?
C1G C1H 1.3900 . ?
C1G C1L 1.3900 . ?
C1H C1I 1.3900 . ?
C1I C1J 1.3900 . ?
C1J C1K 1.3900 . ?
C1K C1L 1.3900 . ?
C2A C2B 1.3900 . ?
C2A C2F 1.3900 . ?
C2B C2C 1.3900 . ?
C2C C2D 1.3900 . ?
C2D C2E 1.3900 . ?
C2E C2F 1.3900 . ?
C2G C2H 1.3900 . ?
C2G C2L 1.3900 . ?
C2H C2I 1.3900 . ?
C2I C2J 1.3900 . ?
C2J C2K 1.3900 . ?
C2K C2L 1.3900 . ?
C3A C3B 1.3900 . ?
C3A C3F 1.3900 . ?
C3B C3C 1.3900 . ?
C3C C3D 1.3900 . ?
C3D C3E 1.3900 . ?
C3E C3F 1.3900 . ?
C3G C3H 1.3900 . ?
C3G C3L 1.3900 . ?
C3H C3I 1.3900 . ?
C3I C3J 1.3900 . ?
C3J C3K 1.3900 . ?
C3K C3L 1.3900 . ?
C4A C4B 1.3900 . ?
C4A C4F 1.3900 . ?
C4B C4C 1.3900 . ?
C4C C4D 1.3900 . ?
C4D C4E 1.3900 . ?
C4E C4F 1.3900 . ?
C4G C4H 1.3900 . ?
C4G C4L 1.3900 . ?
C4H C4I 1.3900 . ?
C4I C4J 1.3900 . ?
C4J C4K 1.3900 . ?
C4K C4L 1.3900 . ?
C11 C12 1.204(12) . ?
C12 C13 1.476(13) . ?
C13 O14 1.442(12) . ?
O14 C15 1.372(12) . ?
C15 C16 1.351(13) . ?
C15 C17 1.386(14) . ?
C16 C18 1.361(14) . ?
C17 C19 1.378(14) . ?
C18 C20 1.358(15) . ?
C19 C20 1.384(13) . ?
C20 C51 1.524(14) . ?
C21 C22 1.209(12) . ?
C22 C23 1.456(13) . ?
C23 O24 1.471(12) . ?
O24 C25 1.367(12) . ?
C25 C27 1.370(15) . ?
C25 C26 1.383(15) . ?
C26 C28 1.387(16) . ?
C27 C29 1.362(15) . ?
C28 C30 1.372(16) . ?
C29 C30 1.352(15) . ?
C30 C52 1.546(15) . ?
C31 C32 1.200(12) . ?
C32 C33 1.478(12) . ?
C33 O34 1.435(11) . ?
O34 C35 1.375(11) . ?
C35 C37 1.370(14) . ?
C35 C36 1.388(14) . ?
C36 C38 1.373(14) . ?
C37 C39 1.378(14) . ?
C38 C40 1.397(15) . ?
C39 C40 1.371(14) . ?
C40 C51 1.482(14) . ?
C41 C42 1.203(11) . ?
C42 C43 1.468(12) . ?
C43 O44 1.439(11) . ?
O44 C45 1.378(12) . ?
C45 C46 1.335(15) . ?
C45 C47 1.381(15) . ?
C46 C48 1.377(14) . ?
C47 C49 1.364(14) . ?
C48 C50 1.372(14) . ?
C49 C50 1.391(15) . ?
C50 C52 1.519(13) . ?
C61 Cl63 1.679(13) . ?
C61 Cl62 1.732(13) . ?
C71 Cl73 1.709(14) . ?
C71 Cl72 1.758(16) . ?
